data_4340161
loop_
_publ_author_name
'Wang, Jun-Jieh'
'Tessier, Christian'
'Holm, R. H.'

_publ_section_title
;
 Analogue reaction systems of selenate reductase.
;
_journal_issue 7
_journal_name_full 'Inorganic chemistry'
_journal_page_first 2979
_journal_page_last 2988
_journal_paper_doi 10.1021/ic0521630
_journal_volume 45
_journal_year 2006
_chemical_formula_moiety 'C16 H24 Mo2 O S8, C8 H20 N, C2 H3 N'
_chemical_formula_sum 'C26 H47 Mo2 N2 O S8'
_chemical_formula_weight 852.02
_chemical_name_systematic
; 
 ? 
;
_space_group_IT_number 14
_symmetry_cell_setting monoclinic
_symmetry_space_group_name_Hall '-P 2ybc'
_symmetry_space_group_name_H-M 'P 1 21/c 1'
_atom_sites_solution_hydrogens geom
_atom_sites_solution_primary direct
_atom_sites_solution_secondary difmap
_audit_creation_method SHELXL-97
_cell_angle_alpha 90.00
_cell_angle_beta 104.997(2)
_cell_angle_gamma 90.00
_cell_formula_units_Z 4
_cell_length_a 18.158(2)
_cell_length_b 11.5817(14)
_cell_length_c 18.029(2)
_cell_measurement_reflns_used 1008
_cell_measurement_temperature 193(2)
_cell_measurement_theta_max 27.85
_cell_measurement_theta_min 2.93
_cell_volume 3662.4(7)
_computing_cell_refinement 'SMART (Bruker, 2001)'
_computing_data_collection 'SMART (Bruker, 2001)'
_computing_data_reduction 'SAINT (Bruker, 2003)'
_computing_molecular_graphics 'SHELXTL (Bruker, 2000)'
_computing_publication_material 'SHELXTL (Bruker, 2000)'
_computing_structure_refinement 'SHELXL-97 (Sheldrick, 1997)'
_computing_structure_solution 'SHELXS-97 (Sheldrick, 1990)'
_diffrn_ambient_temperature 193(2)
_diffrn_detector_area_resol_mean 8.3
_diffrn_measured_fraction_theta_full 0.998
_diffrn_measured_fraction_theta_max 0.998
_diffrn_measurement_device_type 'Bruker Smart CCD 1K'
_diffrn_measurement_method \w
_diffrn_radiation_monochromator graphite
_diffrn_radiation_source 'Sealed tube'
_diffrn_radiation_type MoK\a
_diffrn_radiation_wavelength 0.71073
_diffrn_reflns_av_R_equivalents 0.0251
_diffrn_reflns_av_sigmaI/netI 0.0248
_diffrn_reflns_limit_h_max 22
_diffrn_reflns_limit_h_min -22
_diffrn_reflns_limit_k_max 14
_diffrn_reflns_limit_k_min -13
_diffrn_reflns_limit_l_max 20
_diffrn_reflns_limit_l_min -22
_diffrn_reflns_number 26630
_diffrn_reflns_theta_full 26.00
_diffrn_reflns_theta_max 26.00
_diffrn_reflns_theta_min 1.16
_diffrn_standards_decay_% 0
_exptl_absorpt_coefficient_mu 1.164
_exptl_absorpt_correction_T_max 0.8448
_exptl_absorpt_correction_T_min 0.6532
_exptl_absorpt_correction_type multi-scan
_exptl_absorpt_process_details 'SADABS (Sheldrick, 2002)'
_exptl_crystal_colour purple
_exptl_crystal_density_diffrn 1.545
_exptl_crystal_density_method 'not measured'
_exptl_crystal_description block
_exptl_crystal_F_000 1748
_exptl_crystal_size_max 0.40
_exptl_crystal_size_mid 0.18
_exptl_crystal_size_min 0.15
_refine_diff_density_max 0.913
_refine_diff_density_min -0.470
_refine_diff_density_rms 0.076
_refine_ls_extinction_method none
_refine_ls_goodness_of_fit_ref 1.032
_refine_ls_hydrogen_treatment constr
_refine_ls_matrix_type full
_refine_ls_number_parameters 365
_refine_ls_number_reflns 7202
_refine_ls_number_restraints 0
_refine_ls_restrained_S_all 1.032
_refine_ls_R_factor_all 0.0408
_refine_ls_R_factor_gt 0.0296
_refine_ls_shift/su_max 0.001
_refine_ls_shift/su_mean 0.000
_refine_ls_structure_factor_coef Fsqd
_refine_ls_weighting_details 'calc w=1/[\s^2^(Fo^2^)+(0.0363P)^2^+3.3732P] where P=(Fo^2^+2Fc^2^)/3'
_refine_ls_weighting_scheme calc
_refine_ls_wR_factor_gt 0.0689
_refine_ls_wR_factor_ref 0.0743
_reflns_number_gt 6007
_reflns_number_total 7202
_reflns_threshold_expression >2sigma(I)
_cod_data_source_file ic0521630si20051220_102714.cif
_cod_data_source_block 10
_cod_depositor_comments
;
The following automatic conversions were performed:

'_symmetry_cell_setting' value 'Monoclinic' changed to 'monoclinic'
according to
/usr/data/users/saulius/automatic-downloads/retrospective/ACS/lib/dictionaries/cif_core.dic
dictionary named 'cif_core.dic' version 2.4.2 from 2011-04-26.

Automatic conversion script
Id: cif_fix_values 2281 2013-09-26 08:29:07Z andrius 
;
_cod_original_sg_symbol_Hall -P2ybc
_cod_original_sg_symbol_H-M P2(1)/c
_cod_database_code 4340161

loop_
_symmetry_equiv_pos_as_xyz
'x, y, z'
'-x, y+1/2, -z+1/2'
'-x, -y, -z'
'x, -y-1/2, z-1/2'

loop_
_atom_site_label
_atom_site_type_symbol
_atom_site_fract_x
_atom_site_fract_y
_atom_site_fract_z
_atom_site_U_iso_or_equiv
_atom_site_adp_type
_atom_site_occupancy
_atom_site_symmetry_multiplicity
_atom_site_calc_flag
_atom_site_refinement_flags
Mo1 Mo 0.191063(14) 0.56482(2) 0.211727(14) 0.02816(7) Uani 1 1 d .
Mo2 Mo 0.244457(14) 0.48256(2) 0.367316(15) 0.02913(7) Uani 1 1 d .
S1 S 0.19922(4) 0.75633(6) 0.16630(4) 0.03277(17) Uani 1 1 d .
S2 S 0.06343(4) 0.58109(7) 0.13628(4) 0.03460(17) Uani 1 1 d .
S3 S 0.13934(4) 0.39776(6) 0.27001(4) 0.03074(16) Uani 1 1 d .
S4 S 0.14799(4) 0.63890(6) 0.34089(4) 0.02929(16) Uani 1 1 d .
S5 S 0.31031(4) 0.62656(6) 0.31044(4) 0.03112(16) Uani 1 1 d .
S6 S 0.32818(5) 0.35449(7) 0.32912(5) 0.0444(2) Uani 1 1 d .
S7 S 0.20567(5) 0.34835(7) 0.44816(5) 0.03906(18) Uani 1 1 d .
S8 S 0.31556(4) 0.55598(7) 0.48785(5) 0.03912(18) Uani 1 1 d .
O O 0.23751(13) 0.47897(18) 0.15930(12) 0.0390(5) Uani 1 1 d .
C1 C 0.11459(17) 0.7831(3) 0.09341(16) 0.0321(6) Uani 1 1 d .
C2 C 0.05647(17) 0.7092(3) 0.08118(17) 0.0338(7) Uani 1 1 d .
C3 C 0.05706(16) 0.4538(3) 0.29551(16) 0.0301(6) Uani 1 1 d .
C4 C 0.06183(15) 0.5589(2) 0.32603(16) 0.0292(6) Uani 1 1 d .
C5 C 0.38416(16) 0.5521(3) 0.28115(18) 0.0365(7) Uani 1 1 d .
C6 C 0.39047(18) 0.4371(3) 0.2900(2) 0.0442(8) Uani 1 1 d .
C7 C 0.25431(19) 0.3753(3) 0.54355(18) 0.0400(7) Uani 1 1 d .
C8 C 0.30140(18) 0.4658(3) 0.56038(18) 0.0398(7) Uani 1 1 d .
C9 C 0.1154(2) 0.8960(3) 0.05157(19) 0.0430(8) Uani 1 1 d .
H9A H 0.1486 0.8888 0.0167 0.064 Uiso 1 1 calc R
H9B H 0.1347 0.9575 0.0889 0.064 Uiso 1 1 calc R
H9C H 0.0636 0.9150 0.0220 0.064 Uiso 1 1 calc R
C10 C -0.01960(18) 0.7225(3) 0.0239(2) 0.0491(9) Uani 1 1 d .
H10A H -0.0246 0.8013 0.0034 0.074 Uiso 1 1 calc R
H10B H -0.0604 0.7075 0.0492 0.074 Uiso 1 1 calc R
H10C H -0.0234 0.6674 -0.0181 0.074 Uiso 1 1 calc R
C11 C -0.01150(17) 0.3773(3) 0.2747(2) 0.0418(8) Uani 1 1 d .
H11A H -0.0511 0.4080 0.2974 0.063 Uiso 1 1 calc R
H11B H 0.0026 0.2993 0.2944 0.063 Uiso 1 1 calc R
H11C H -0.0310 0.3745 0.2187 0.063 Uiso 1 1 calc R
C12 C -0.00284(17) 0.6223(3) 0.34540(19) 0.0420(8) Uani 1 1 d .
H12A H -0.0342 0.6594 0.2991 0.063 Uiso 1 1 calc R
H12B H 0.0176 0.6812 0.3843 0.063 Uiso 1 1 calc R
H12C H -0.0341 0.5676 0.3655 0.063 Uiso 1 1 calc R
C13 C 0.4332(2) 0.6288(3) 0.2475(2) 0.0536(9) Uani 1 1 d .
H13A H 0.4656 0.5815 0.2238 0.080 Uiso 1 1 calc R
H13B H 0.4652 0.6766 0.2881 0.080 Uiso 1 1 calc R
H13C H 0.4008 0.6788 0.2085 0.080 Uiso 1 1 calc R
C14 C 0.4490(2) 0.3648(4) 0.2644(3) 0.0632(11) Uani 1 1 d .
H14A H 0.4813 0.4151 0.2426 0.095 Uiso 1 1 calc R
H14B H 0.4228 0.3092 0.2255 0.095 Uiso 1 1 calc R
H14C H 0.4806 0.3232 0.3087 0.095 Uiso 1 1 calc R
C15 C 0.2367(3) 0.2932(4) 0.6022(2) 0.0652(11) Uani 1 1 d .
H15A H 0.2676 0.2231 0.6049 0.098 Uiso 1 1 calc R
H15B H 0.1825 0.2727 0.5869 0.098 Uiso 1 1 calc R
H15C H 0.2487 0.3306 0.6526 0.098 Uiso 1 1 calc R
C16 C 0.3438(2) 0.5002(4) 0.6416(2) 0.0600(10) Uani 1 1 d .
H16A H 0.3124 0.5538 0.6623 0.090 Uiso 1 1 calc R
H16B H 0.3919 0.5378 0.6408 0.090 Uiso 1 1 calc R
H16C H 0.3544 0.4311 0.6741 0.090 Uiso 1 1 calc R
N1 N 0.27070(14) 0.9784(2) 0.42099(14) 0.0352(6) Uani 1 1 d .
C20 C 0.3083(2) 0.8670(3) 0.4555(2) 0.0468(8) Uani 1 1 d .
H20A H 0.3450 0.8428 0.4263 0.056 Uiso 1 1 calc R
H20B H 0.2687 0.8064 0.4487 0.056 Uiso 1 1 calc R
C21 C 0.3500(2) 0.8734(3) 0.5400(2) 0.0610(10) Uani 1 1 d .
H21A H 0.3924 0.9282 0.5470 0.091 Uiso 1 1 calc R
H21B H 0.3699 0.7969 0.5579 0.091 Uiso 1 1 calc R
H21C H 0.3147 0.8993 0.5695 0.091 Uiso 1 1 calc R
C22 C 0.32815(19) 1.0750(3) 0.4283(2) 0.0471(8) Uani 1 1 d .
H22A H 0.3527 1.0874 0.4834 0.057 Uiso 1 1 calc R
H22B H 0.3005 1.1467 0.4081 0.057 Uiso 1 1 calc R
C23 C 0.3899(2) 1.0555(4) 0.3872(3) 0.0712(12) Uani 1 1 d .
H23A H 0.4181 0.9849 0.4067 0.107 Uiso 1 1 calc R
H23B H 0.4250 1.1213 0.3963 0.107 Uiso 1 1 calc R
H23C H 0.3667 1.0475 0.3319 0.107 Uiso 1 1 calc R
C24 C 0.21245(19) 1.0184(3) 0.46314(19) 0.0432(8) Uani 1 1 d .
H24A H 0.2394 1.0338 0.5174 0.052 Uiso 1 1 calc R
H24B H 0.1901 1.0923 0.4403 0.052 Uiso 1 1 calc R
C25 C 0.1486(2) 0.9347(3) 0.4614(2) 0.0585(10) Uani 1 1 d .
H25A H 0.1185 0.9239 0.4083 0.088 Uiso 1 1 calc R
H25B H 0.1157 0.9654 0.4922 0.088 Uiso 1 1 calc R
H25C H 0.1699 0.8605 0.4827 0.088 Uiso 1 1 calc R
C26 C 0.2324(2) 0.9529(3) 0.33761(18) 0.0437(8) Uani 1 1 d .
H26A H 0.2712 0.9231 0.3127 0.052 Uiso 1 1 calc R
H26B H 0.1942 0.8911 0.3353 0.052 Uiso 1 1 calc R
C27 C 0.1932(2) 1.0557(3) 0.2924(2) 0.0580(10) Uani 1 1 d .
H27A H 0.1524 1.0829 0.3145 0.087 Uiso 1 1 calc R
H27B H 0.1716 1.0330 0.2388 0.087 Uiso 1 1 calc R
H27C H 0.2304 1.1178 0.2946 0.087 Uiso 1 1 calc R
N2 N 0.4739(3) 0.1608(4) 0.5784(3) 0.1024(15) Uani 1 1 d .
C30 C 0.4789(2) 0.2491(5) 0.5531(3) 0.0677(12) Uani 1 1 d .
C31 C 0.4849(3) 0.3616(4) 0.5223(3) 0.0854(15) Uani 1 1 d .
H31A H 0.4365 0.4028 0.5160 0.128 Uiso 1 1 calc R
H31B H 0.4964 0.3543 0.4723 0.128 Uiso 1 1 calc R
H31C H 0.5258 0.4048 0.5575 0.128 Uiso 1 1 calc R

loop_
_atom_site_aniso_label
_atom_site_aniso_U_11
_atom_site_aniso_U_22
_atom_site_aniso_U_33
_atom_site_aniso_U_23
_atom_site_aniso_U_13
_atom_site_aniso_U_12
Mo1 0.03194(13) 0.02457(13) 0.02969(14) 0.00023(10) 0.01107(10) -0.00270(10)
Mo2 0.03062(13) 0.02821(14) 0.03019(14) 0.00145(10) 0.01082(10) -0.00183(10)
S1 0.0401(4) 0.0265(4) 0.0333(4) 0.0010(3) 0.0124(3) -0.0040(3)
S2 0.0353(4) 0.0355(4) 0.0336(4) 0.0038(3) 0.0100(3) -0.0050(3)
S3 0.0363(4) 0.0236(3) 0.0347(4) -0.0009(3) 0.0135(3) -0.0029(3)
S4 0.0319(4) 0.0255(4) 0.0320(4) -0.0025(3) 0.0111(3) 0.0006(3)
S5 0.0335(4) 0.0279(4) 0.0340(4) -0.0012(3) 0.0125(3) -0.0042(3)
S6 0.0456(5) 0.0325(4) 0.0589(6) 0.0013(4) 0.0204(4) 0.0053(3)
S7 0.0527(5) 0.0319(4) 0.0346(4) 0.0035(3) 0.0148(4) -0.0068(3)
S8 0.0376(4) 0.0397(4) 0.0362(4) 0.0018(3) 0.0026(3) -0.0050(3)
O 0.0582(14) 0.0339(12) 0.0296(12) -0.0060(9) 0.0197(10) -0.0116(10)
C1 0.0405(16) 0.0334(16) 0.0257(15) 0.0014(12) 0.0144(13) 0.0038(13)
C2 0.0398(16) 0.0377(17) 0.0283(16) 0.0050(13) 0.0164(13) 0.0037(13)
C3 0.0315(14) 0.0339(16) 0.0266(15) 0.0054(12) 0.0104(12) -0.0023(12)
C4 0.0314(14) 0.0336(16) 0.0238(14) 0.0061(12) 0.0093(12) 0.0014(12)
C5 0.0287(15) 0.0474(19) 0.0353(17) -0.0031(14) 0.0118(13) -0.0035(13)
C6 0.0351(17) 0.052(2) 0.048(2) -0.0082(16) 0.0152(15) 0.0027(14)
C7 0.0533(19) 0.0379(18) 0.0299(17) 0.0049(14) 0.0129(14) 0.0062(15)
C8 0.0409(17) 0.0437(19) 0.0337(17) 0.0039(14) 0.0078(14) 0.0103(14)
C9 0.056(2) 0.0382(18) 0.0375(18) 0.0072(14) 0.0178(16) 0.0017(15)
C10 0.0408(18) 0.062(2) 0.044(2) 0.0162(17) 0.0098(15) 0.0040(16)
C11 0.0377(17) 0.0441(19) 0.045(2) 0.0021(15) 0.0133(14) -0.0087(14)
C12 0.0351(16) 0.049(2) 0.044(2) -0.0014(15) 0.0146(14) 0.0031(14)
C13 0.0425(19) 0.070(3) 0.052(2) -0.0005(19) 0.0196(17) -0.0116(17)
C14 0.050(2) 0.066(3) 0.083(3) -0.014(2) 0.034(2) 0.0062(19)
C15 0.097(3) 0.059(3) 0.042(2) 0.0115(19) 0.022(2) -0.011(2)
C16 0.067(3) 0.070(3) 0.035(2) -0.0016(18) 0.0013(18) 0.002(2)
N1 0.0448(15) 0.0276(13) 0.0329(14) -0.0035(11) 0.0097(12) -0.0014(11)
C20 0.061(2) 0.0342(18) 0.043(2) -0.0021(15) 0.0094(16) 0.0096(15)
C21 0.076(3) 0.051(2) 0.047(2) 0.0058(18) -0.0003(19) 0.011(2)
C22 0.050(2) 0.0392(19) 0.050(2) -0.0019(16) 0.0083(16) -0.0091(15)
C23 0.056(2) 0.074(3) 0.090(3) 0.001(2) 0.029(2) -0.003(2)
C24 0.058(2) 0.0363(18) 0.0378(19) -0.0010(14) 0.0172(16) 0.0061(15)
C25 0.068(2) 0.060(2) 0.056(2) 0.0022(19) 0.033(2) -0.0090(19)
C26 0.053(2) 0.045(2) 0.0330(18) -0.0043(15) 0.0104(15) -0.0055(15)
C27 0.067(2) 0.054(2) 0.045(2) 0.0098(18) -0.0014(18) -0.0070(19)
N2 0.118(4) 0.081(3) 0.092(3) -0.001(3) -0.002(3) -0.011(3)
C30 0.055(2) 0.071(3) 0.068(3) -0.007(2) -0.001(2) -0.001(2)
C31 0.056(3) 0.087(4) 0.109(4) 0.011(3) 0.014(3) 0.004(2)

loop_
_atom_type_symbol
_atom_type_description
_atom_type_scat_dispersion_real
_atom_type_scat_dispersion_imag
_atom_type_scat_source
C C 0.0033 0.0016 'International Tables Vol C Tables 4.2.6.8 and 6.1.1.4'
H H 0.0000 0.0000 'International Tables Vol C Tables 4.2.6.8 and 6.1.1.4'
N N 0.0061 0.0033 'International Tables Vol C Tables 4.2.6.8 and 6.1.1.4'
O O 0.0106 0.0060 'International Tables Vol C Tables 4.2.6.8 and 6.1.1.4'
S S 0.1246 0.1234 'International Tables Vol C Tables 4.2.6.8 and 6.1.1.4'
Mo Mo -1.6832 0.6857 'International Tables Vol C Tables 4.2.6.8 and 6.1.1.4'

loop_
_geom_angle_atom_site_label_1
_geom_angle_atom_site_label_2
_geom_angle_atom_site_label_3
_geom_angle
O Mo1 S2 105.89(8)
O Mo1 S1 105.32(7)
S2 Mo1 S1 82.38(3)
O Mo1 S3 94.25(7)
S2 Mo1 S3 83.39(3)
S1 Mo1 S3 158.33(3)
O Mo1 S5 95.58(7)
S2 Mo1 S5 156.12(3)
S1 Mo1 S5 81.97(3)
S3 Mo1 S5 105.67(3)
O Mo1 S4 156.43(7)
S2 Mo1 S4 90.63(3)
S1 Mo1 S4 93.25(2)
S3 Mo1 S4 70.64(2)
S5 Mo1 S4 72.40(2)
O Mo1 Mo2 104.62(7)
S2 Mo1 Mo2 128.10(2)
S1 Mo1 Mo2 127.38(2)
S3 Mo1 Mo2 53.349(19)
S5 Mo1 Mo2 52.872(18)
S4 Mo1 Mo2 51.897(17)
S6 Mo2 S7 94.84(3)
S6 Mo2 S8 104.71(3)
S7 Mo2 S8 81.34(3)
S6 Mo2 S5 83.29(3)
S7 Mo2 S5 166.29(3)
S8 Mo2 S5 85.99(3)
S6 Mo2 S3 88.87(3)
S7 Mo2 S3 82.88(3)
S8 Mo2 S3 159.94(3)
S5 Mo2 S3 110.60(3)
S6 Mo2 S4 152.02(3)
S7 Mo2 S4 106.91(3)
S8 Mo2 S4 95.97(3)
S5 Mo2 S4 79.50(3)
S3 Mo2 S4 76.90(3)
S6 Mo2 Mo1 90.21(3)
S7 Mo2 Mo1 137.72(2)
S8 Mo2 Mo1 137.49(2)
S5 Mo2 Mo1 55.98(2)
S3 Mo2 Mo1 55.231(18)
S4 Mo2 Mo1 61.863(18)
C1 S1 Mo1 107.39(10)
C2 S2 Mo1 107.79(10)
C3 S3 Mo2 102.61(10)
C3 S3 Mo1 104.83(9)
Mo2 S3 Mo1 71.42(2)
C4 S4 Mo2 101.46(10)
C4 S4 Mo1 98.07(9)
Mo2 S4 Mo1 66.240(18)
C5 S5 Mo2 106.44(11)
C5 S5 Mo1 103.16(10)
Mo2 S5 Mo1 71.15(2)
C6 S6 Mo2 107.76(11)
C7 S7 Mo2 109.58(11)
C8 S8 Mo2 108.69(12)
C2 C1 C9 125.7(3)
C2 C1 S1 120.5(2)
C9 C1 S1 113.8(2)
C1 C2 C10 126.5(3)
C1 C2 S2 120.5(2)
C10 C2 S2 113.0(2)
C4 C3 C11 127.4(3)
C4 C3 S3 117.9(2)
C11 C3 S3 114.6(2)
C3 C4 C12 125.0(3)
C3 C4 S4 120.0(2)
C12 C4 S4 114.9(2)
C6 C5 C13 126.7(3)
C6 C5 S5 119.4(2)
C13 C5 S5 113.9(2)
C5 C6 C14 123.8(3)
C5 C6 S6 122.9(2)
C14 C6 S6 113.2(3)
C8 C7 C15 124.8(3)
C8 C7 S7 119.6(2)
C15 C7 S7 115.5(3)
C7 C8 C16 124.0(3)
C7 C8 S8 120.6(3)
C16 C8 S8 115.4(3)
C1 C9 H9A 109.5
C1 C9 H9B 109.5
H9A C9 H9B 109.5
C1 C9 H9C 109.5
H9A C9 H9C 109.5
H9B C9 H9C 109.5
C2 C10 H10A 109.5
C2 C10 H10B 109.5
H10A C10 H10B 109.5
C2 C10 H10C 109.5
H10A C10 H10C 109.5
H10B C10 H10C 109.5
C3 C11 H11A 109.5
C3 C11 H11B 109.5
H11A C11 H11B 109.5
C3 C11 H11C 109.5
H11A C11 H11C 109.5
H11B C11 H11C 109.5
C4 C12 H12A 109.5
C4 C12 H12B 109.5
H12A C12 H12B 109.5
C4 C12 H12C 109.5
H12A C12 H12C 109.5
H12B C12 H12C 109.5
C5 C13 H13A 109.5
C5 C13 H13B 109.5
H13A C13 H13B 109.5
C5 C13 H13C 109.5
H13A C13 H13C 109.5
H13B C13 H13C 109.5
C6 C14 H14A 109.5
C6 C14 H14B 109.5
H14A C14 H14B 109.5
C6 C14 H14C 109.5
H14A C14 H14C 109.5
H14B C14 H14C 109.5
C7 C15 H15A 109.5
C7 C15 H15B 109.5
H15A C15 H15B 109.5
C7 C15 H15C 109.5
H15A C15 H15C 109.5
H15B C15 H15C 109.5
C8 C16 H16A 109.5
C8 C16 H16B 109.5
H16A C16 H16B 109.5
C8 C16 H16C 109.5
H16A C16 H16C 109.5
H16B C16 H16C 109.5
C22 N1 C26 111.1(2)
C22 N1 C20 111.5(3)
C26 N1 C20 106.5(2)
C22 N1 C24 106.5(2)
C26 N1 C24 110.7(2)
C20 N1 C24 110.5(2)
N1 C20 C21 115.1(3)
N1 C20 H20A 108.5
C21 C20 H20A 108.5
N1 C20 H20B 108.5
C21 C20 H20B 108.5
H20A C20 H20B 107.5
C20 C21 H21A 109.5
C20 C21 H21B 109.5
H21A C21 H21B 109.5
C20 C21 H21C 109.5
H21A C21 H21C 109.5
H21B C21 H21C 109.5
N1 C22 C23 115.4(3)
N1 C22 H22A 108.4
C23 C22 H22A 108.4
N1 C22 H22B 108.4
C23 C22 H22B 108.4
H22A C22 H22B 107.5
C22 C23 H23A 109.5
C22 C23 H23B 109.5
H23A C23 H23B 109.5
C22 C23 H23C 109.5
H23A C23 H23C 109.5
H23B C23 H23C 109.5
C25 C24 N1 115.1(3)
C25 C24 H24A 108.5
N1 C24 H24A 108.5
C25 C24 H24B 108.5
N1 C24 H24B 108.5
H24A C24 H24B 107.5
C24 C25 H25A 109.5
C24 C25 H25B 109.5
H25A C25 H25B 109.5
C24 C25 H25C 109.5
H25A C25 H25C 109.5
H25B C25 H25C 109.5
C27 C26 N1 114.4(3)
C27 C26 H26A 108.7
N1 C26 H26A 108.7
C27 C26 H26B 108.7
N1 C26 H26B 108.7
H26A C26 H26B 107.6
C26 C27 H27A 109.5
C26 C27 H27B 109.5
H27A C27 H27B 109.5
C26 C27 H27C 109.5
H27A C27 H27C 109.5
H27B C27 H27C 109.5
N2 C30 C31 179.0(6)
C30 C31 H31A 109.5
C30 C31 H31B 109.5
H31A C31 H31B 109.5
C30 C31 H31C 109.5
H31A C31 H31C 109.5
H31B C31 H31C 109.5

loop_
_geom_bond_atom_site_label_1
_geom_bond_atom_site_label_2
_geom_bond_distance
Mo1 O 1.734(2)
Mo1 S2 2.3717(8)
Mo1 S1 2.3823(8)
Mo1 S3 2.4981(7)
Mo1 S5 2.5245(8)
Mo1 S4 2.7773(8)
Mo1 Mo2 2.8825(5)
Mo2 S6 2.3510(8)
Mo2 S7 2.3597(8)
Mo2 S8 2.3791(9)
Mo2 S5 2.4284(7)
Mo2 S3 2.4398(8)
Mo2 S4 2.4784(8)
S1 C1 1.772(3)
S2 C2 1.771(3)
S3 C3 1.795(3)
S4 C4 1.778(3)
S5 C5 1.785(3)
S6 C6 1.762(3)
S7 C7 1.746(3)
S8 C8 1.744(3)
C1 C2 1.333(4)
C1 C9 1.511(4)
C2 C10 1.503(4)
C3 C4 1.329(4)
C3 C11 1.495(4)
C4 C12 1.501(4)
C5 C6 1.343(5)
C5 C13 1.493(4)
C6 C14 1.516(4)
C7 C8 1.337(5)
C7 C15 1.516(5)
C8 C16 1.521(5)
C9 H9A 0.9800
C9 H9B 0.9800
C9 H9C 0.9800
C10 H10A 0.9800
C10 H10B 0.9800
C10 H10C 0.9800
C11 H11A 0.9800
C11 H11B 0.9800
C11 H11C 0.9800
C12 H12A 0.9800
C12 H12B 0.9800
C12 H12C 0.9800
C13 H13A 0.9800
C13 H13B 0.9800
C13 H13C 0.9800
C14 H14A 0.9800
C14 H14B 0.9800
C14 H14C 0.9800
C15 H15A 0.9800
C15 H15B 0.9800
C15 H15C 0.9800
C16 H16A 0.9800
C16 H16B 0.9800
C16 H16C 0.9800
N1 C22 1.512(4)
N1 C26 1.513(4)
N1 C20 1.516(4)
N1 C24 1.525(4)
C20 C21 1.517(5)
C20 H20A 0.9900
C20 H20B 0.9900
C21 H21A 0.9800
C21 H21B 0.9800
C21 H21C 0.9800
C22 C23 1.513(5)
C22 H22A 0.9900
C22 H22B 0.9900
C23 H23A 0.9800
C23 H23B 0.9800
C23 H23C 0.9800
C24 C25 1.506(5)
C24 H24A 0.9900
C24 H24B 0.9900
C25 H25A 0.9800
C25 H25B 0.9800
C25 H25C 0.9800
C26 C27 1.512(5)
C26 H26A 0.9900
C26 H26B 0.9900
C27 H27A 0.9800
C27 H27B 0.9800
C27 H27C 0.9800
N2 C30 1.132(6)
C30 C31 1.432(7)
C31 H31A 0.9800
C31 H31B 0.9800
C31 H31C 0.9800

loop_
_geom_torsion_atom_site_label_1
_geom_torsion_atom_site_label_2
_geom_torsion_atom_site_label_3
_geom_torsion_atom_site_label_4
_geom_torsion
O Mo1 Mo2 S6 4.15(7)
S2 Mo1 Mo2 S6 128.50(3)
S1 Mo1 Mo2 S6 -118.74(3)
S3 Mo1 Mo2 S6 88.48(3)
S5 Mo1 Mo2 S6 -81.76(3)
S4 Mo1 Mo2 S6 -178.18(3)
O Mo1 Mo2 S7 -93.28(8)
S2 Mo1 Mo2 S7 31.07(4)
S1 Mo1 Mo2 S7 143.83(4)
S3 Mo1 Mo2 S7 -8.95(4)
S5 Mo1 Mo2 S7 -179.19(4)
S4 Mo1 Mo2 S7 84.39(4)
O Mo1 Mo2 S8 116.46(8)
S2 Mo1 Mo2 S8 -119.19(4)
S1 Mo1 Mo2 S8 -6.43(4)
S3 Mo1 Mo2 S8 -159.21(4)
S5 Mo1 Mo2 S8 30.55(4)
S4 Mo1 Mo2 S8 -65.87(4)
O Mo1 Mo2 S5 85.91(7)
S2 Mo1 Mo2 S5 -149.74(3)
S1 Mo1 Mo2 S5 -36.98(3)
S3 Mo1 Mo2 S5 170.24(3)
S4 Mo1 Mo2 S5 -96.42(3)
O Mo1 Mo2 S3 -84.33(7)
S2 Mo1 Mo2 S3 40.02(3)
S1 Mo1 Mo2 S3 152.78(3)
S5 Mo1 Mo2 S3 -170.24(3)
S4 Mo1 Mo2 S3 93.34(3)
O Mo1 Mo2 S4 -177.68(7)
S2 Mo1 Mo2 S4 -53.33(3)
S1 Mo1 Mo2 S4 59.44(3)
S3 Mo1 Mo2 S4 -93.34(3)
S5 Mo1 Mo2 S4 96.42(3)
O Mo1 S1 C1 94.24(12)
S2 Mo1 S1 C1 -10.23(10)
S3 Mo1 S1 C1 -59.57(13)
S5 Mo1 S1 C1 -172.14(10)
S4 Mo1 S1 C1 -100.43(10)
Mo2 Mo1 S1 C1 -143.17(9)
O Mo1 S2 C2 -94.07(12)
S1 Mo1 S2 C2 9.76(10)
S3 Mo1 S2 C2 173.38(10)
S5 Mo1 S2 C2 59.19(12)
S4 Mo1 S2 C2 102.96(10)
Mo2 Mo1 S2 C2 142.09(10)
S6 Mo2 S3 C3 167.34(10)
S7 Mo2 S3 C3 72.32(10)
S8 Mo2 S3 C3 34.01(13)
S5 Mo2 S3 C3 -110.26(10)
S4 Mo2 S3 C3 -36.96(10)
Mo1 Mo2 S3 C3 -101.63(10)
S6 Mo2 S3 Mo1 -91.04(3)
S7 Mo2 S3 Mo1 173.94(3)
S8 Mo2 S3 Mo1 135.63(8)
S5 Mo2 S3 Mo1 -8.63(3)
S4 Mo2 S3 Mo1 64.67(2)
O Mo1 S3 C3 -156.33(13)
S2 Mo1 S3 C3 -50.79(10)
S1 Mo1 S3 C3 -1.60(13)
S5 Mo1 S3 C3 106.65(10)
S4 Mo1 S3 C3 42.21(10)
Mo2 Mo1 S3 C3 98.58(10)
O Mo1 S3 Mo2 105.09(8)
S2 Mo1 S3 Mo2 -149.38(3)
S1 Mo1 S3 Mo2 -100.19(7)
S5 Mo1 S3 Mo2 8.07(2)
S4 Mo1 S3 Mo2 -56.37(2)
S6 Mo2 S4 C4 97.75(11)
S7 Mo2 S4 C4 -41.73(10)
S8 Mo2 S4 C4 -124.46(10)
S5 Mo2 S4 C4 150.75(10)
S3 Mo2 S4 C4 36.51(9)
Mo1 Mo2 S4 C4 93.86(9)
S6 Mo2 S4 Mo1 3.89(6)
S7 Mo2 S4 Mo1 -135.59(2)
S8 Mo2 S4 Mo1 141.68(2)
S5 Mo2 S4 Mo1 56.89(2)
S3 Mo2 S4 Mo1 -57.35(2)
O Mo1 S4 C4 -93.4(2)
S2 Mo1 S4 C4 41.84(10)
S1 Mo1 S4 C4 124.24(10)
S3 Mo1 S4 C4 -40.93(9)
S5 Mo1 S4 C4 -155.24(10)
Mo2 Mo1 S4 C4 -99.02(9)
O Mo1 S4 Mo2 5.63(18)
S2 Mo1 S4 Mo2 140.86(2)
S1 Mo1 S4 Mo2 -136.74(2)
S3 Mo1 S4 Mo2 58.10(2)
S5 Mo1 S4 Mo2 -56.22(2)
S6 Mo2 S5 C5 -3.82(11)
S7 Mo2 S5 C5 79.07(16)
S8 Mo2 S5 C5 101.51(11)
S3 Mo2 S5 C5 -90.07(11)
S4 Mo2 S5 C5 -161.65(11)
Mo1 Mo2 S5 C5 -98.63(11)
S6 Mo2 S5 Mo1 94.81(3)
S7 Mo2 S5 Mo1 177.70(11)
S8 Mo2 S5 Mo1 -159.86(3)
S3 Mo2 S5 Mo1 8.56(3)
S4 Mo2 S5 Mo1 -63.03(2)
O Mo1 S5 C5 -0.99(13)
S2 Mo1 S5 C5 -155.22(12)
S1 Mo1 S5 C5 -105.72(11)
S3 Mo1 S5 C5 95.02(11)
S4 Mo1 S5 C5 158.26(11)
Mo2 Mo1 S5 C5 103.14(11)
O Mo1 S5 Mo2 -104.13(7)
S2 Mo1 S5 Mo2 101.64(6)
S1 Mo1 S5 Mo2 151.14(2)
S3 Mo1 S5 Mo2 -8.12(2)
S4 Mo1 S5 Mo2 55.12(2)
S7 Mo2 S6 C6 -162.35(13)
S8 Mo2 S6 C6 -80.05(13)
S5 Mo2 S6 C6 4.00(13)
S3 Mo2 S6 C6 114.90(13)
S4 Mo2 S6 C6 56.25(15)
Mo1 Mo2 S6 C6 59.68(13)
S6 Mo2 S7 C7 100.57(12)
S8 Mo2 S7 C7 -3.60(12)
S5 Mo2 S7 C7 19.05(18)
S3 Mo2 S7 C7 -171.18(12)
S4 Mo2 S7 C7 -97.25(12)
Mo1 Mo2 S7 C7 -163.78(11)
S6 Mo2 S8 C8 -89.53(11)
S7 Mo2 S8 C8 3.24(11)
S5 Mo2 S8 C8 -171.51(11)
S3 Mo2 S8 C8 41.72(15)
S4 Mo2 S8 C8 109.49(11)
Mo1 Mo2 S8 C8 163.50(11)
Mo1 S1 C1 C2 9.6(3)
Mo1 S1 C1 C9 -172.57(19)
C9 C1 C2 C10 -0.1(5)
S1 C1 C2 C10 177.4(3)
C9 C1 C2 S2 -178.8(2)
S1 C1 C2 S2 -1.3(3)
Mo1 S2 C2 C1 -7.8(3)
Mo1 S2 C2 C10 173.3(2)
Mo2 S3 C3 C4 33.0(2)
Mo1 S3 C3 C4 -40.9(2)
Mo2 S3 C3 C11 -150.7(2)
Mo1 S3 C3 C11 135.5(2)
C11 C3 C4 C12 -0.4(5)
S3 C3 C4 C12 175.4(2)
C11 C3 C4 S4 -176.1(2)
S3 C3 C4 S4 -0.3(3)
Mo2 S4 C4 C3 -31.8(2)
Mo1 S4 C4 C3 35.5(2)
Mo2 S4 C4 C12 152.1(2)
Mo1 S4 C4 C12 -140.6(2)
Mo2 S5 C5 C6 3.0(3)
Mo1 S5 C5 C6 -70.9(3)
Mo2 S5 C5 C13 -177.6(2)
Mo1 S5 C5 C13 108.5(2)
C13 C5 C6 C14 -1.8(6)
S5 C5 C6 C14 177.6(3)
C13 C5 C6 S6 -178.8(3)
S5 C5 C6 S6 0.5(4)
Mo2 S6 C6 C5 -3.8(3)
Mo2 S6 C6 C14 178.8(2)
Mo2 S7 C7 C8 3.6(3)
Mo2 S7 C7 C15 -178.4(2)
C15 C7 C8 C16 -0.6(5)
S7 C7 C8 C16 177.2(3)
C15 C7 C8 S8 -178.6(3)
S7 C7 C8 S8 -0.8(4)
Mo2 S8 C8 C7 -2.4(3)
Mo2 S8 C8 C16 179.4(2)
C22 N1 C20 C21 59.1(4)
C26 N1 C20 C21 -179.6(3)
C24 N1 C20 C21 -59.2(4)
C26 N1 C22 C23 -56.8(4)
C20 N1 C22 C23 61.9(4)
C24 N1 C22 C23 -177.5(3)
C22 N1 C24 C25 178.8(3)
C26 N1 C24 C25 57.9(4)
C20 N1 C24 C25 -59.9(4)
C22 N1 C26 C27 -56.7(4)
C20 N1 C26 C27 -178.3(3)
C24 N1 C26 C27 61.5(4)
